data_4038851
loop_
_publ_author_name
'Kumar, Jogendra'
'Suresh, Eringathodi'
'Bhadra, Sukalyan'

_publ_section_title
;
 Catalytic Direct \a-Amination of Arylacetic Acid Synthons with Anilines
;
_journal_name_full 'The Journal of Organic Chemistry'
_journal_paper_doi 10.1021/acs.joc.0c02122
_journal_year 2020
_chemical_formula_sum 'C24 H18 N2 S'
_chemical_formula_weight 366.46
_chemical_name_common ORGANIC
_space_group_crystal_system monoclinic
_space_group_IT_number 14
_space_group_name_Hall '-P 2ybc'
_space_group_name_H-M_alt 'P 1 21/c 1'
_atom_sites_solution_hydrogens difmap
_cell_angle_alpha 90
_cell_angle_beta 98.372(3)
_cell_angle_gamma 90
_cell_formula_units_Z 4
_cell_length_a 10.0472(10)
_cell_length_b 9.0898(8)
_cell_length_c 20.6002(19)
_cell_measurement_reflns_used 9885
_cell_measurement_temperature 264.(2)
_cell_measurement_theta_max 32.7684
_cell_measurement_theta_min 2.4534
_cell_volume 1861.3(3)
_computing_cell_refinement 'Bruker SAINT'
_computing_data_collection 'Bruker APEX2'
_computing_data_reduction 'Bruker SAINT'
_computing_molecular_graphics 'Bruker SHELXTL'
_computing_publication_material 'Bruker SHELXTL'
_computing_structure_refinement 'SHELXL-2014 (Sheldrick 2014)'
_computing_structure_solution 'SHELXS-97 (Sheldrick 2008)'
_diffrn_ambient_temperature 264.(2)
_diffrn_detector_area_resol_mean 7.3910
_diffrn_measured_fraction_theta_full 0.990
_diffrn_measured_fraction_theta_max 0.990
_diffrn_measurement_device_type 'Bruker D8 quest'
_diffrn_measurement_method '\f and \w scans'
_diffrn_radiation_type Mok\a
_diffrn_radiation_wavelength 0.71073
_diffrn_reflns_av_R_equivalents 0.0754
_diffrn_reflns_av_unetI/netI 0.0383
_diffrn_reflns_limit_h_max 16
_diffrn_reflns_limit_h_min -16
_diffrn_reflns_limit_k_max 14
_diffrn_reflns_limit_k_min -14
_diffrn_reflns_limit_l_max 33
_diffrn_reflns_limit_l_min -33
_diffrn_reflns_number 80287
_diffrn_reflns_theta_full 35.28
_diffrn_reflns_theta_max 35.28
_diffrn_reflns_theta_min 2.45
_diffrn_source 'MICRO FOCUS TUBE'
_exptl_absorpt_coefficient_mu 0.184
_exptl_absorpt_correction_T_max 0.9700
_exptl_absorpt_correction_T_min 0.8740
_exptl_absorpt_correction_type multi-scan
_exptl_absorpt_process_details SADABS
_exptl_crystal_colour colourless
_exptl_crystal_density_diffrn 1.308
_exptl_crystal_density_method 'not measured'
_exptl_crystal_description BLOCKS
_exptl_crystal_F_000 768
_exptl_crystal_size_max 0.752
_exptl_crystal_size_mid 0.261
_exptl_crystal_size_min 0.168
_refine_diff_density_max 0.363
_refine_diff_density_min -0.349
_refine_ls_extinction_method none
_refine_ls_goodness_of_fit_ref 1.081
_refine_ls_hydrogen_treatment refall
_refine_ls_matrix_type full
_refine_ls_number_parameters 316
_refine_ls_number_reflns 8279
_refine_ls_number_restraints 0
_refine_ls_restrained_S_all 1.081
_refine_ls_R_factor_all 0.0769
_refine_ls_R_factor_gt 0.0484
_refine_ls_shift/su_max 0.001
_refine_ls_shift/su_mean 0.000
_refine_ls_structure_factor_coef Fsqd
_refine_ls_weighting_details 'w=1/[\s^2^(Fo^2^)+(0.0644P)^2^+0.3540P] where P=(Fo^2^+2Fc^2^)/3'
_refine_ls_weighting_scheme calc
_refine_ls_wR_factor_gt 0.1274
_refine_ls_wR_factor_ref 0.1500
_reflns_number_gt 5836
_reflns_number_total 8279
_reflns_threshold_expression 'I > 2\s(I)'
_cod_data_source_file jo0c02122_si_004.cif
_cod_data_source_block I1648
_cod_depositor_comments
;
The following automatic conversions were performed:

data item '_exptl_absorpt_correction_type' value 'MULTI SCAN' was
changed to 'multi-scan' in accordance with the
/home/data/users/saulius/crontab/automatic-downloads/rss-feeds/ACS/lib/dictionaries/cif_core.dic
dictionary named 'cif_core.dic' version 2.4.2 last updated on
2011-04-26.

Automatic conversion script
Id: cif_fix_values 7556 2019-12-06 15:28:31Z antanas 
;
_cod_database_code 4038851

loop_
_space_group_symop_operation_xyz
'x, y, z'
'-x, y+1/2, -z+1/2'
'-x, -y, -z'
'x, -y-1/2, z-1/2'

loop_
_atom_site_type_symbol
_atom_site_label
_atom_site_fract_x
_atom_site_fract_y
_atom_site_fract_z
_atom_site_U_iso_or_equiv
_atom_site_adp_type
_atom_site_calc_flag
_atom_site_refinement_flags_adp
_atom_site_refinement_flags_occupancy
_atom_site_refinement_flags_posn
_atom_site_occupancy
_atom_site_disorder_assembly
_atom_site_disorder_group
S S1 0.53786(3) 0.53496(3) 0.39483(2) 0.03709(9) Uani d . . . 1 . .
N N1 0.35260(10) 0.51117(11) 0.27379(5) 0.03299(19) Uani d . . . 1 . .
N N2 0.62250(10) 0.76666(10) 0.34003(5) 0.03216(18) Uani d . . . 1 . .
C C1 0.50629(11) 0.62411(12) 0.20877(5) 0.0310(2) Uani d . . . 1 . .
C C2 0.63532(13) 0.57256(15) 0.21296(7) 0.0400(3) Uani d . . . 1 . .
C C3 0.69661(15) 0.55379(17) 0.15629(9) 0.0508(3) Uani d . . . 1 . .
C C4 0.62861(17) 0.58666(17) 0.09636(8) 0.0514(4) Uani d . . . 1 . .
C C5 0.49482(15) 0.63931(14) 0.08950(6) 0.0429(3) Uani d . . . 1 . .
C C6 0.4225(2) 0.67470(17) 0.02737(7) 0.0565(4) Uani d . . . 1 . .
C C7 0.2941(2) 0.72365(18) 0.02118(8) 0.0626(5) Uani d . . . 1 . .
C C8 0.23056(18) 0.74148(17) 0.07696(8) 0.0542(4) Uani d . . . 1 . .
C C9 0.29702(14) 0.70881(14) 0.13819(7) 0.0409(3) Uani d . . . 1 . .
C C10 0.43145(12) 0.65726(12) 0.14634(6) 0.0337(2) Uani d . . . 1 . .
C C11 0.43765(11) 0.63900(11) 0.26918(5) 0.02932(19) Uani d . . . 1 . .
C C12 0.22631(11) 0.52261(12) 0.29291(5) 0.0311(2) Uani d . . . 1 . .
C C13 0.13123(13) 0.41238(16) 0.27427(7) 0.0410(3) Uani d . . . 1 . .
C C14 0.00580(14) 0.4188(2) 0.29408(8) 0.0518(3) Uani d . . . 1 . .
C C15 -0.02823(14) 0.5334(2) 0.33245(8) 0.0536(4) Uani d . . . 1 . .
C C16 0.06471(14) 0.64237(19) 0.35093(7) 0.0482(3) Uani d . . . 1 . .
C C17 0.19177(13) 0.63852(15) 0.33174(6) 0.0384(2) Uani d . . . 1 . .
C C18 0.53622(11) 0.66006(11) 0.33114(5) 0.03016(19) Uani d . . . 1 . .
C C19 0.70048(11) 0.75353(12) 0.40126(6) 0.0311(2) Uani d . . . 1 . .
C C20 0.80601(13) 0.84646(14) 0.42630(7) 0.0387(2) Uani d . . . 1 . .
C C21 0.87687(14) 0.81643(16) 0.48740(7) 0.0442(3) Uani d . . . 1 . .
C C22 0.84360(15) 0.69673(17) 0.52430(7) 0.0460(3) Uani d . . . 1 . .
C C23 0.73903(15) 0.60493(15) 0.50088(6) 0.0430(3) Uani d . . . 1 . .
C C24 0.66818(12) 0.63324(12) 0.43861(6) 0.0333(2) Uani d . . . 1 . .
H H2 0.6876(19) 0.552(2) 0.2552(10) 0.054(5) Uiso d . . . 1 . .
H H1C 0.3601(15) 0.4400(17) 0.2456(8) 0.038(4) Uiso d . . . 1 . .
H H3 0.792(2) 0.520(2) 0.1616(10) 0.065(6) Uiso d . . . 1 . .
H H4 0.670(2) 0.586(2) 0.0563(10) 0.070(6) Uiso d . . . 1 . .
H H6 0.467(2) 0.662(2) -0.0124(11) 0.077(6) Uiso d . . . 1 . .
H H7 0.241(2) 0.749(3) -0.0237(12) 0.087(7) Uiso d . . . 1 . .
H H8 0.139(2) 0.780(2) 0.0739(11) 0.074(6) Uiso d . . . 1 . .
H H9 0.2484(18) 0.715(2) 0.1762(9) 0.055(5) Uiso d . . . 1 . .
H H11C 0.3836(14) 0.7285(16) 0.2643(7) 0.035(4) Uiso d . . . 1 . .
H H13 0.1552(17) 0.332(2) 0.2468(9) 0.053(5) Uiso d . . . 1 . .
H H14 -0.056(2) 0.343(2) 0.2833(10) 0.072(6) Uiso d . . . 1 . .
H H15 -0.114(2) 0.535(2) 0.3473(10) 0.067(6) Uiso d . . . 1 . .
H H16 0.0471(18) 0.728(2) 0.3779(10) 0.062(5) Uiso d . . . 1 . .
H H17 0.2574(15) 0.7153(18) 0.3451(8) 0.042(4) Uiso d . . . 1 . .
H H20 0.8294(18) 0.929(2) 0.3990(9) 0.050(5) Uiso d . . . 1 . .
H H21 0.950(2) 0.882(2) 0.5058(10) 0.061(5) Uiso d . . . 1 . .
H H22 0.8905(18) 0.682(2) 0.5692(9) 0.055(5) Uiso d . . . 1 . .
H H23 0.714(2) 0.526(2) 0.5263(10) 0.058(5) Uiso d . . . 1 . .

loop_
_atom_site_aniso_label
_atom_site_aniso_U_11
_atom_site_aniso_U_22
_atom_site_aniso_U_33
_atom_site_aniso_U_12
_atom_site_aniso_U_13
_atom_site_aniso_U_23
S1 0.03980(16) 0.03191(14) 0.03818(15) -0.00590(10) 0.00100(11) 0.00705(10)
N1 0.0302(4) 0.0304(4) 0.0395(5) -0.0025(3) 0.0087(4) -0.0055(4)
N2 0.0348(4) 0.0286(4) 0.0324(4) -0.0015(3) 0.0022(3) 0.0019(3)
C1 0.0306(5) 0.0295(4) 0.0330(5) -0.0020(4) 0.0056(4) -0.0026(4)
C2 0.0327(5) 0.0403(6) 0.0474(7) 0.0016(4) 0.0077(5) -0.0055(5)
C3 0.0407(7) 0.0497(7) 0.0658(10) -0.0029(6) 0.0208(7) -0.0143(7)
C4 0.0612(9) 0.0465(7) 0.0529(8) -0.0149(6) 0.0295(7) -0.0148(6)
C5 0.0608(8) 0.0351(5) 0.0343(5) -0.0140(5) 0.0121(5) -0.0062(4)
C6 0.0916(13) 0.0457(7) 0.0319(6) -0.0212(8) 0.0081(7) -0.0040(5)
C7 0.0949(14) 0.0477(8) 0.0374(7) -0.0165(8) -0.0162(8) 0.0031(6)
C8 0.0585(9) 0.0455(7) 0.0508(8) -0.0059(6) -0.0187(7) 0.0023(6)
C9 0.0401(6) 0.0390(6) 0.0404(6) -0.0036(5) -0.0051(5) -0.0009(5)
C10 0.0400(6) 0.0293(5) 0.0313(5) -0.0063(4) 0.0037(4) -0.0023(4)
C11 0.0292(4) 0.0277(4) 0.0309(5) 0.0006(3) 0.0041(4) -0.0008(4)
C12 0.0276(4) 0.0360(5) 0.0293(5) 0.0009(4) 0.0029(4) 0.0014(4)
C13 0.0340(6) 0.0454(6) 0.0430(6) -0.0060(5) 0.0040(5) -0.0031(5)
C14 0.0329(6) 0.0685(9) 0.0535(8) -0.0109(6) 0.0048(6) 0.0017(7)
C15 0.0302(6) 0.0813(11) 0.0504(8) 0.0078(6) 0.0092(5) 0.0087(7)
C16 0.0412(7) 0.0644(9) 0.0403(6) 0.0154(6) 0.0099(5) -0.0010(6)
C17 0.0364(6) 0.0429(6) 0.0359(5) 0.0054(5) 0.0050(4) -0.0045(5)
C18 0.0328(5) 0.0266(4) 0.0311(5) 0.0010(4) 0.0044(4) 0.0015(3)
C19 0.0323(5) 0.0274(4) 0.0331(5) 0.0016(4) 0.0033(4) -0.0003(4)
C20 0.0377(6) 0.0338(5) 0.0433(6) -0.0037(4) 0.0013(5) -0.0009(5)
C21 0.0391(6) 0.0434(6) 0.0468(7) -0.0014(5) -0.0050(5) -0.0051(5)
C22 0.0449(7) 0.0503(7) 0.0390(6) 0.0047(6) -0.0066(5) -0.0004(5)
C23 0.0479(7) 0.0431(6) 0.0361(6) 0.0011(5) -0.0003(5) 0.0074(5)
C24 0.0349(5) 0.0315(5) 0.0331(5) 0.0014(4) 0.0033(4) 0.0019(4)

loop_
_atom_type_symbol
_atom_type_description
_atom_type_scat_dispersion_real
_atom_type_scat_dispersion_imag
_atom_type_scat_source
C C 0.0033 0.0016 'International Tables Vol C Tables 4.2.6.8 and 6.1.1.4'
H H 0.0000 0.0000 'International Tables Vol C Tables 4.2.6.8 and 6.1.1.4'
N N 0.0061 0.0033 'International Tables Vol C Tables 4.2.6.8 and 6.1.1.4'
S S 0.1246 0.1234 'International Tables Vol C Tables 4.2.6.8 and 6.1.1.4'

loop_
_geom_angle_atom_site_label_1
_geom_angle_atom_site_label_2
_geom_angle_atom_site_label_3
_geom_angle_site_symmetry_1
_geom_angle_site_symmetry_3
_geom_angle
_geom_angle_publ_flag
C24 S1 C18 . . 88.79(5) ?
C12 N1 C11 . . 121.99(9) ?
C12 N1 H1C . . 114.4(10) ?
C11 N1 H1C . . 115.9(10) ?
C18 N2 C19 . . 109.95(9) ?
C2 C1 C10 . . 119.98(11) ?
C2 C1 C11 . . 121.28(11) ?
C10 C1 C11 . . 118.65(10) ?
C1 C2 C3 . . 120.92(14) ?
C1 C2 H2 . . 120.5(12) ?
C3 C2 H2 . . 118.5(12) ?
C4 C3 C2 . . 120.39(14) ?
C4 C3 H3 . . 121.2(12) ?
C2 C3 H3 . . 118.4(12) ?
C3 C4 C5 . . 120.77(13) ?
C3 C4 H4 . . 123.1(12) ?
C5 C4 H4 . . 115.8(12) ?
C6 C5 C4 . . 121.54(14) ?
C6 C5 C10 . . 119.14(15) ?
C4 C5 C10 . . 119.32(13) ?
C7 C6 C5 . . 121.15(15) ?
C7 C6 H6 . . 119.8(13) ?
C5 C6 H6 . . 119.1(13) ?
C6 C7 C8 . . 120.14(14) ?
C6 C7 H7 . . 121.3(13) ?
C8 C7 H7 . . 118.5(13) ?
C9 C8 C7 . . 120.66(17) ?
C9 C8 H8 . . 117.7(14) ?
C7 C8 H8 . . 121.6(13) ?
C8 C9 C10 . . 120.59(15) ?
C8 C9 H9 . . 119.2(11) ?
C10 C9 H9 . . 120.1(11) ?
C9 C10 C5 . . 118.31(12) ?
C9 C10 C1 . . 123.09(11) ?
C5 C10 C1 . . 118.60(12) ?
N1 C11 C18 . . 111.45(9) ?
N1 C11 C1 . . 108.95(9) ?
C18 C11 C1 . . 112.64(9) ?
N1 C11 H11C . . 110.5(9) ?
C18 C11 H11C . . 105.6(9) ?
C1 C11 H11C . . 107.6(9) ?
N1 C12 C17 . . 122.23(11) ?
N1 C12 C13 . . 119.02(11) ?
C17 C12 C13 . . 118.73(11) ?
C14 C13 C12 . . 120.29(13) ?
C14 C13 H13 . . 121.0(10) ?
C12 C13 H13 . . 118.7(10) ?
C15 C14 C13 . . 120.94(14) ?
C15 C14 H14 . . 118.7(13) ?
C13 C14 H14 . . 120.3(13) ?
C16 C15 C14 . . 119.13(13) ?
C16 C15 H15 . . 120.6(12) ?
C14 C15 H15 . . 120.3(12) ?
C15 C16 C17 . . 121.13(14) ?
C15 C16 H16 . . 123.6(11) ?
C17 C16 H16 . . 115.3(11) ?
C16 C17 C12 . . 119.78(13) ?
C16 C17 H17 . . 120.9(10) ?
C12 C17 H17 . . 119.3(10) ?
N2 C18 C11 . . 123.89(10) ?
N2 C18 S1 . . 116.82(8) ?
C11 C18 S1 . . 119.29(8) ?
N2 C19 C20 . . 125.56(11) ?
N2 C19 C24 . . 114.84(10) ?
C20 C19 C24 . . 119.58(11) ?
C21 C20 C19 . . 118.75(12) ?
C21 C20 H20 . . 122.4(11) ?
C19 C20 H20 . . 118.8(10) ?
C20 C21 C22 . . 121.22(12) ?
C20 C21 H21 . . 119.4(12) ?
C22 C21 H21 . . 119.3(12) ?
C23 C22 C21 . . 120.94(12) ?
C23 C22 H22 . . 118.9(11) ?
C21 C22 H22 . . 120.0(11) ?
C22 C23 C24 . . 118.18(12) ?
C22 C23 H23 . . 121.5(12) ?
C24 C23 H23 . . 120.3(12) ?
C23 C24 C19 . . 121.32(11) ?
C23 C24 S1 . . 129.08(10) ?
C19 C24 S1 . . 109.59(8) ?

loop_
_geom_bond_atom_site_label_1
_geom_bond_atom_site_label_2
_geom_bond_site_symmetry_2
_geom_bond_distance
_geom_bond_publ_flag
S1 C24 . 1.7269(12) ?
S1 C18 . 1.7345(11) ?
N1 C12 . 1.3861(14) ?
N1 C11 . 1.4536(14) ?
N1 H1C . 0.880(16) ?
N2 C18 . 1.2953(14) ?
N2 C19 . 1.3898(14) ?
C1 C2 . 1.3693(16) ?
C1 C10 . 1.4244(16) ?
C1 C11 . 1.5140(15) ?
C2 C3 . 1.407(2) ?
C2 H2 . 0.967(19) ?
C3 C4 . 1.355(3) ?
C3 H3 . 1.00(2) ?
C4 C5 . 1.414(2) ?
C4 H4 . 0.98(2) ?
C5 C6 . 1.414(2) ?
C5 C10 . 1.4214(17) ?
C6 C7 . 1.353(3) ?
C6 H6 . 1.00(2) ?
C7 C8 . 1.402(3) ?
C7 H7 . 1.02(2) ?
C8 C9 . 1.3712(19) ?
C8 H8 . 0.98(2) ?
C9 C10 . 1.4163(18) ?
C9 H9 . 0.984(18) ?
C11 C18 . 1.5095(15) ?
C11 H11C . 0.975(15) ?
C12 C17 . 1.3969(17) ?
C12 C13 . 1.3990(17) ?
C13 C14 . 1.381(2) ?
C13 H13 . 0.978(18) ?
C14 C15 . 1.380(2) ?
C14 H14 . 0.93(2) ?
C15 C16 . 1.377(2) ?
C15 H15 . 0.96(2) ?
C16 C17 . 1.3908(19) ?
C16 H16 . 0.99(2) ?
C17 H17 . 0.972(16) ?
C19 C20 . 1.3945(16) ?
C19 C24 . 1.4020(16) ?
C20 C21 . 1.3801(19) ?
C20 H20 . 0.983(19) ?
C21 C22 . 1.395(2) ?
C21 H21 . 0.98(2) ?
C22 C23 . 1.373(2) ?
C22 H22 . 0.984(19) ?
C23 C24 . 1.3973(17) ?
C23 H23 . 0.95(2) ?
